data_7106841
loop_
_publ_author_name
'Olga Ekkert'
'Gerald Kehr'
'Roland Frohlich'
'Gerhard Erker'

_publ_section_title
;
 Phosphirenium-borate zwitterion: formation in the 1,1-carboboration
 reaction of phosphinylalkynes
;
_journal_name_full Chem.Commun.
_journal_page_first 10482
_journal_paper_doi 10.1039/c1cc13008k
_journal_volume 47
_journal_year 2011
_chemical_formula_sum 'C45 H29 B F15 P'
_chemical_formula_weight 896.46
_chemical_name_systematic
;
?
;
_space_group_IT_number 2
_symmetry_cell_setting triclinic
_symmetry_space_group_name_Hall '-P 1'
_symmetry_space_group_name_H-M 'P -1'
_atom_sites_solution_hydrogens geom
_atom_sites_solution_primary direct
_atom_sites_solution_secondary difmap
_audit_creation_method SHELXL-97
_cell_angle_alpha 82.805(2)
_cell_angle_beta 66.678(2)
_cell_angle_gamma 64.037(2)
_cell_formula_units_Z 2
_cell_length_a 12.4342(5)
_cell_length_b 13.4995(6)
_cell_length_c 14.2303(6)
_cell_measurement_reflns_used 6212
_cell_measurement_temperature 223(2)
_cell_measurement_theta_max 68.25
_cell_measurement_theta_min 0.88
_cell_volume 1968.75(15)
_computing_cell_refinement 'Collect (Nonius B.V., 1998)'
_computing_data_collection 'Collect (nonius B.V., 1998)'
_computing_data_reduction 'Denzo-SMN (Otwinowski & Minor, 1997)'
_computing_molecular_graphics 'XP (BrukerAXS, 2000)'
_computing_publication_material 'SHELXL-97 (Sheldrick, 1997)'
_computing_structure_refinement 'SHELXL-97 (Sheldrick, 1997)'
_computing_structure_solution 'SHELXS-97 (Sheldrick, 1990)'
_diffrn_ambient_temperature 223(2)
_diffrn_measured_fraction_theta_full 0.962
_diffrn_measured_fraction_theta_max 0.962
_diffrn_measurement_device_type 'Nonius KappaCCD APEXII'
_diffrn_measurement_method '\w and \f scans'
_diffrn_radiation_monochromator graphite
_diffrn_radiation_source 'fine-focus sealed tube'
_diffrn_radiation_type CuK\a
_diffrn_radiation_wavelength 1.54178
_diffrn_reflns_av_R_equivalents 0.038
_diffrn_reflns_av_sigmaI/netI 0.0229
_diffrn_reflns_limit_h_max 14
_diffrn_reflns_limit_h_min -14
_diffrn_reflns_limit_k_max 15
_diffrn_reflns_limit_k_min -13
_diffrn_reflns_limit_l_max 16
_diffrn_reflns_limit_l_min -15
_diffrn_reflns_number 28030
_diffrn_reflns_theta_full 66.95
_diffrn_reflns_theta_max 66.95
_diffrn_reflns_theta_min 3.39
_exptl_absorpt_coefficient_mu 1.570
_exptl_absorpt_correction_T_max 0.9256
_exptl_absorpt_correction_T_min 0.7442
_exptl_absorpt_correction_type multi-scan
_exptl_absorpt_process_details 'Denzo (Otwinowski, Borek, Majewski & Minor, 2003)'
_exptl_crystal_colour colourless
_exptl_crystal_density_diffrn 1.512
_exptl_crystal_density_method 'not measured'
_exptl_crystal_description plate
_exptl_crystal_F_000 908
_exptl_crystal_size_max 0.20
_exptl_crystal_size_mid 0.13
_exptl_crystal_size_min 0.05
_refine_diff_density_max 0.229
_refine_diff_density_min -0.258
_refine_diff_density_rms 0.037
_refine_ls_extinction_method none
_refine_ls_goodness_of_fit_ref 1.034
_refine_ls_hydrogen_treatment constr
_refine_ls_matrix_type full
_refine_ls_number_parameters 566
_refine_ls_number_reflns 6739
_refine_ls_number_restraints 0
_refine_ls_restrained_S_all 1.034
_refine_ls_R_factor_all 0.0399
_refine_ls_R_factor_gt 0.0373
_refine_ls_shift/su_max 0.001
_refine_ls_shift/su_mean 0.000
_refine_ls_structure_factor_coef Fsqd
_refine_ls_weighting_details 'calc w=1/[\s^2^(Fo^2^)+(0.0623P)^2^+0.6806P] where P=(Fo^2^+2Fc^2^)/3'
_refine_ls_weighting_scheme calc
_refine_ls_wR_factor_gt 0.1059
_refine_ls_wR_factor_ref 0.1086
_reflns_number_gt 6261
_reflns_number_total 6739
_reflns_threshold_expression >2sigma(I)
_cod_data_source_file c1cc13008k.txt
_cod_data_source_block erk5924
_cod_original_cell_volume 1968.75(14)
_cod_original_sg_symbol_H-M P-1
_cod_database_code 7106841

loop_
_symmetry_equiv_pos_as_xyz
'x, y, z'
'-x, -y, -z'

loop_
_atom_site_label
_atom_site_type_symbol
_atom_site_fract_x
_atom_site_fract_y
_atom_site_fract_z
_atom_site_U_iso_or_equiv
_atom_site_adp_type
_atom_site_occupancy
_atom_site_symmetry_multiplicity
_atom_site_calc_flag
_atom_site_refinement_flags
_atom_site_disorder_assembly
_atom_site_disorder_group
P1 P 0.02529(4) 0.63527(3) 0.21497(3) 0.03249(12) Uani 1 1 d . . .
B1 B 0.01652(18) 0.77396(15) 0.27467(14) 0.0353(4) Uani 1 1 d . . .
C1 C 0.11321(15) 0.76876(13) 0.15542(12) 0.0350(3) Uani 1 1 d . . .
C2 C 0.12562(15) 0.68338(13) 0.10500(12) 0.0355(3) Uani 1 1 d . . .
C3 C 0.20252(15) 0.64383(14) -0.00364(12) 0.0382(4) Uani 1 1 d . . .
C4 C 0.27599(17) 0.53273(15) -0.03399(14) 0.0446(4) Uani 1 1 d . . .
H4 H 0.2749 0.4797 0.0155 0.054 Uiso 1 1 calc R . .
C5 C 0.35095(18) 0.49900(17) -0.13640(15) 0.0518(5) Uani 1 1 d . . .
H5 H 0.4014 0.4232 -0.1550 0.062 Uiso 1 1 calc R . .
C6 C 0.35346(17) 0.57408(19) -0.21207(14) 0.0520(5) Uani 1 1 d . . .
C7 C 0.27861(19) 0.68547(18) -0.18198(14) 0.0523(5) Uani 1 1 d . . .
H7 H 0.2785 0.7381 -0.2319 0.063 Uiso 1 1 calc R . .
C8 C 0.20418(18) 0.72036(16) -0.07984(13) 0.0451(4) Uani 1 1 d . . .
H8 H 0.1542 0.7962 -0.0614 0.054 Uiso 1 1 calc R . .
C9 C 0.4327(2) 0.5362(3) -0.32384(16) 0.0737(7) Uani 1 1 d . . .
H9A H 0.5054 0.4654 -0.3295 0.111 Uiso 1 1 calc R . .
H9B H 0.4646 0.5900 -0.3594 0.111 Uiso 1 1 calc R . .
H9C H 0.3791 0.5289 -0.3544 0.111 Uiso 1 1 calc R . .
C11 C -0.13872(15) 0.67489(13) 0.22391(13) 0.0355(3) Uani 1 1 d . . .
C12 C -0.17415(16) 0.69518(13) 0.13893(13) 0.0384(4) Uani 1 1 d . . .
C13 C -0.30463(17) 0.74181(15) 0.15507(15) 0.0465(4) Uani 1 1 d . . .
H13 H -0.3285 0.7579 0.0981 0.056 Uiso 1 1 calc R . .
C14 C -0.40046(17) 0.76535(15) 0.25238(16) 0.0500(5) Uani 1 1 d . . .
C15 C -0.36298(17) 0.73830(16) 0.33541(15) 0.0480(4) Uani 1 1 d . . .
H15 H -0.4272 0.7508 0.4018 0.058 Uiso 1 1 calc R . .
C16 C -0.23409(16) 0.69343(14) 0.32408(13) 0.0395(4) Uani 1 1 d . . .
C17 C -0.07638(17) 0.66325(16) 0.03127(13) 0.0450(4) Uani 1 1 d . . .
H17A H -0.1174 0.6595 -0.0129 0.068 Uiso 1 1 calc R . .
H17B H -0.0065 0.5917 0.0293 0.068 Uiso 1 1 calc R . .
H17C H -0.0419 0.7179 0.0077 0.068 Uiso 1 1 calc R . .
C18 C -0.54103(19) 0.8148(2) 0.2669(2) 0.0710(7) Uani 1 1 d . . .
H18A H -0.5550 0.8666 0.2145 0.106 Uiso 1 1 calc R . .
H18B H -0.5942 0.8530 0.3341 0.106 Uiso 1 1 calc R . .
H18C H -0.5644 0.7566 0.2615 0.106 Uiso 1 1 calc R . .
C19 C -0.20059(18) 0.65937(16) 0.41746(13) 0.0458(4) Uani 1 1 d . . .
H19A H -0.2785 0.6902 0.4787 0.069 Uiso 1 1 calc R . .
H19B H -0.1393 0.6864 0.4156 0.069 Uiso 1 1 calc R . .
H19C H -0.1624 0.5795 0.4182 0.069 Uiso 1 1 calc R . .
C21 C 0.10510(15) 0.48545(13) 0.22691(12) 0.0353(3) Uani 1 1 d . . .
C22 C 0.23031(16) 0.44060(14) 0.22975(13) 0.0403(4) Uani 1 1 d . . .
C23 C 0.29172(18) 0.32859(15) 0.24191(14) 0.0459(4) Uani 1 1 d . . .
H23 H 0.3741 0.3003 0.2449 0.055 Uiso 1 1 calc R . .
C24 C 0.23639(18) 0.25728(14) 0.24984(14) 0.0454(4) Uani 1 1 d . . .
C25 C 0.11549(18) 0.30150(14) 0.24474(13) 0.0434(4) Uani 1 1 d . . .
H25 H 0.0768 0.2538 0.2499 0.052 Uiso 1 1 calc R . .
C26 C 0.04782(16) 0.41275(13) 0.23246(12) 0.0370(3) Uani 1 1 d . . .
C27 C 0.30759(18) 0.50585(16) 0.21449(17) 0.0505(4) Uani 1 1 d . . .
H27A H 0.3597 0.4773 0.2558 0.076 Uiso 1 1 calc R . .
H27B H 0.2491 0.5828 0.2351 0.076 Uiso 1 1 calc R . .
H27C H 0.3637 0.4993 0.1428 0.076 Uiso 1 1 calc R . .
C28 C 0.3059(2) 0.13516(16) 0.26037(18) 0.0598(5) Uani 1 1 d . . .
H28A H 0.3661 0.0991 0.1933 0.090 Uiso 1 1 calc R . .
H28B H 0.2433 0.1042 0.2905 0.090 Uiso 1 1 calc R . .
H28C H 0.3530 0.1238 0.3041 0.090 Uiso 1 1 calc R . .
C29 C -0.07877(17) 0.44120(15) 0.22218(14) 0.0423(4) Uani 1 1 d . . .
H29A H -0.0870 0.3739 0.2178 0.064 Uiso 1 1 calc R . .
H29B H -0.0804 0.4808 0.1606 0.064 Uiso 1 1 calc R . .
H29C H -0.1501 0.4872 0.2815 0.064 Uiso 1 1 calc R . .
C31 C 0.18708(17) 0.83628(14) 0.10799(12) 0.0391(4) Uani 1 1 d . . .
C32 C 0.32143(17) 0.78794(15) 0.06309(13) 0.0433(4) Uani 1 1 d . . .
F32 F 0.38749(10) 0.67796(9) 0.06105(9) 0.0557(3) Uani 1 1 d . . .
C33 C 0.39354(19) 0.84740(18) 0.02024(15) 0.0525(5) Uani 1 1 d . . .
F33 F 0.52314(12) 0.79511(12) -0.02161(11) 0.0735(4) Uani 1 1 d . . .
C34 C 0.3321(2) 0.96006(19) 0.02086(16) 0.0571(5) Uani 1 1 d . . .
F34 F 0.39921(15) 1.01970(13) -0.02319(12) 0.0845(4) Uani 1 1 d . . .
C35 C 0.2004(2) 1.01148(17) 0.06659(16) 0.0536(5) Uani 1 1 d . . .
F35 F 0.13879(15) 1.12215(10) 0.07060(12) 0.0753(4) Uani 1 1 d . . .
C36 C 0.12985(18) 0.95111(15) 0.10862(14) 0.0445(4) Uani 1 1 d . . .
F36 F 0.00101(11) 1.00782(9) 0.15060(9) 0.0575(3) Uani 1 1 d . . .
C41 C 0.07893(15) 0.76604(14) 0.35799(12) 0.0367(4) Uani 1 1 d . . .
C42 C 0.09691(16) 0.85579(14) 0.37451(13) 0.0387(4) Uani 1 1 d . . .
F42 F 0.06110(11) 0.94728(8) 0.32232(8) 0.0499(3) Uani 1 1 d . . .
C43 C 0.14521(17) 0.86124(15) 0.44457(14) 0.0449(4) Uani 1 1 d . . .
F43 F 0.15760(12) 0.95243(10) 0.45671(9) 0.0591(3) Uani 1 1 d . . .
C44 C 0.1814(2) 0.77273(18) 0.50178(15) 0.0532(5) Uani 1 1 d . . .
F44 F 0.23203(16) 0.77497(13) 0.56875(11) 0.0817(4) Uani 1 1 d . . .
C45 C 0.1657(2) 0.68137(17) 0.48917(15) 0.0508(4) Uani 1 1 d . . .
F45 F 0.20222(15) 0.59330(11) 0.54387(11) 0.0749(4) Uani 1 1 d . . .
C46 C 0.11319(17) 0.68041(14) 0.42037(13) 0.0410(4) Uani 1 1 d . . .
F46 F 0.09406(11) 0.59009(9) 0.41759(8) 0.0522(3) Uani 1 1 d . . .
C51 C -0.13036(16) 0.87240(13) 0.30749(12) 0.0359(3) Uani 1 1 d . . .
C52 C -0.21019(16) 0.91204(14) 0.40827(13) 0.0385(4) Uani 1 1 d . . .
F52 F -0.17268(10) 0.86355(8) 0.48603(7) 0.0454(2) Uani 1 1 d . . .
C53 C -0.33018(17) 0.99983(16) 0.43763(14) 0.0470(4) Uani 1 1 d . . .
F53 F -0.40130(11) 1.03300(10) 0.53675(9) 0.0632(3) Uani 1 1 d . . .
C54 C -0.37807(18) 1.05386(16) 0.36470(16) 0.0520(5) Uani 1 1 d . . .
F54 F -0.49360(12) 1.14148(11) 0.39147(11) 0.0759(4) Uani 1 1 d . . .
C55 C -0.30565(18) 1.01715(15) 0.26373(15) 0.0478(4) Uani 1 1 d . . .
F55 F -0.35137(12) 1.06896(10) 0.19149(10) 0.0664(3) Uani 1 1 d . . .
C56 C -0.18635(16) 0.92808(14) 0.23755(13) 0.0398(4) Uani 1 1 d . . .
F56 F -0.12393(10) 0.89784(8) 0.13659(7) 0.0470(2) Uani 1 1 d . . .

loop_
_atom_site_aniso_label
_atom_site_aniso_U_11
_atom_site_aniso_U_22
_atom_site_aniso_U_33
_atom_site_aniso_U_23
_atom_site_aniso_U_13
_atom_site_aniso_U_12
P1 0.0316(2) 0.0312(2) 0.0328(2) -0.00236(15) -0.01243(16) -0.01063(16)
B1 0.0387(9) 0.0312(9) 0.0365(9) -0.0005(7) -0.0156(8) -0.0137(8)
C1 0.0338(8) 0.0324(8) 0.0360(8) 0.0007(6) -0.0145(7) -0.0104(6)
C2 0.0319(8) 0.0333(8) 0.0377(8) -0.0003(6) -0.0141(7) -0.0095(6)
C3 0.0328(8) 0.0440(9) 0.0357(8) -0.0041(7) -0.0104(7) -0.0153(7)
C4 0.0410(9) 0.0429(10) 0.0441(9) -0.0058(7) -0.0127(8) -0.0139(8)
C5 0.0401(9) 0.0547(11) 0.0511(11) -0.0183(9) -0.0112(8) -0.0120(8)
C6 0.0379(9) 0.0782(14) 0.0389(10) -0.0126(9) -0.0089(8) -0.0247(9)
C7 0.0542(11) 0.0695(13) 0.0387(9) 0.0040(9) -0.0177(8) -0.0313(10)
C8 0.0483(10) 0.0471(10) 0.0388(9) -0.0007(7) -0.0168(8) -0.0185(8)
C9 0.0549(12) 0.112(2) 0.0431(11) -0.0200(12) -0.0090(9) -0.0285(13)
C11 0.0353(8) 0.0300(8) 0.0401(8) -0.0044(6) -0.0148(7) -0.0111(6)
C12 0.0393(8) 0.0315(8) 0.0444(9) -0.0034(7) -0.0186(7) -0.0114(7)
C13 0.0440(9) 0.0414(10) 0.0553(11) -0.0065(8) -0.0262(8) -0.0106(8)
C14 0.0356(9) 0.0437(10) 0.0653(12) -0.0163(9) -0.0195(9) -0.0069(8)
C15 0.0360(9) 0.0485(10) 0.0503(10) -0.0155(8) -0.0075(8) -0.0134(8)
C16 0.0385(8) 0.0352(9) 0.0416(9) -0.0081(7) -0.0117(7) -0.0136(7)
C17 0.0446(9) 0.0508(10) 0.0413(9) -0.0009(8) -0.0215(8) -0.0164(8)
C18 0.0376(10) 0.0762(15) 0.0855(16) -0.0268(13) -0.0238(11) -0.0043(10)
C19 0.0471(10) 0.0508(11) 0.0369(9) -0.0034(7) -0.0095(8) -0.0227(8)
C21 0.0364(8) 0.0340(8) 0.0331(8) -0.0022(6) -0.0133(6) -0.0119(7)
C22 0.0391(9) 0.0390(9) 0.0406(9) -0.0014(7) -0.0170(7) -0.0122(7)
C23 0.0411(9) 0.0404(10) 0.0499(10) 0.0018(8) -0.0217(8) -0.0080(8)
C24 0.0501(10) 0.0360(9) 0.0419(9) 0.0021(7) -0.0181(8) -0.0109(8)
C25 0.0501(10) 0.0364(9) 0.0419(9) 0.0000(7) -0.0153(8) -0.0183(8)
C26 0.0398(8) 0.0352(8) 0.0333(8) -0.0020(6) -0.0122(7) -0.0143(7)
C27 0.0409(9) 0.0454(10) 0.0697(12) 0.0035(9) -0.0296(9) -0.0147(8)
C28 0.0626(12) 0.0382(10) 0.0660(13) 0.0054(9) -0.0250(10) -0.0111(9)
C29 0.0437(9) 0.0398(9) 0.0468(10) -0.0028(7) -0.0174(8) -0.0192(8)
C31 0.0463(9) 0.0406(9) 0.0342(8) 0.0018(7) -0.0173(7) -0.0199(8)
C32 0.0458(9) 0.0476(10) 0.0400(9) 0.0018(7) -0.0177(8) -0.0213(8)
F32 0.0418(6) 0.0486(6) 0.0692(7) -0.0010(5) -0.0175(5) -0.0150(5)
C33 0.0498(11) 0.0710(14) 0.0458(10) 0.0048(9) -0.0186(8) -0.0335(10)
F33 0.0517(7) 0.0950(10) 0.0774(9) 0.0036(7) -0.0149(6) -0.0426(7)
C34 0.0751(14) 0.0696(14) 0.0538(11) 0.0186(10) -0.0317(10) -0.0517(12)
F34 0.0983(11) 0.0943(11) 0.1001(11) 0.0340(9) -0.0448(9) -0.0756(9)
C35 0.0756(14) 0.0483(11) 0.0544(11) 0.0134(9) -0.0353(10) -0.0347(10)
F35 0.1045(10) 0.0448(7) 0.0974(10) 0.0218(6) -0.0534(9) -0.0409(7)
C36 0.0527(10) 0.0408(10) 0.0426(9) 0.0044(7) -0.0203(8) -0.0207(8)
F36 0.0552(6) 0.0377(6) 0.0706(7) 0.0036(5) -0.0224(6) -0.0138(5)
C41 0.0347(8) 0.0377(9) 0.0352(8) -0.0046(6) -0.0123(7) -0.0124(7)
C42 0.0373(8) 0.0378(9) 0.0372(8) -0.0019(7) -0.0125(7) -0.0133(7)
F42 0.0636(7) 0.0395(5) 0.0523(6) 0.0031(4) -0.0270(5) -0.0226(5)
C43 0.0441(9) 0.0483(10) 0.0461(10) -0.0080(8) -0.0155(8) -0.0217(8)
F43 0.0655(7) 0.0575(7) 0.0677(7) -0.0113(5) -0.0276(6) -0.0321(6)
C44 0.0578(11) 0.0673(13) 0.0480(10) -0.0010(9) -0.0299(9) -0.0286(10)
F44 0.1118(11) 0.0942(10) 0.0817(9) 0.0117(8) -0.0716(9) -0.0512(9)
C45 0.0600(11) 0.0531(11) 0.0464(10) 0.0104(8) -0.0295(9) -0.0240(9)
F45 0.1114(11) 0.0706(8) 0.0721(8) 0.0292(7) -0.0651(8) -0.0438(8)
C46 0.0456(9) 0.0413(9) 0.0396(9) 0.0013(7) -0.0178(7) -0.0199(8)
F46 0.0720(7) 0.0460(6) 0.0540(6) 0.0122(5) -0.0340(5) -0.0318(5)
C51 0.0384(8) 0.0311(8) 0.0377(8) -0.0049(6) -0.0136(7) -0.0134(7)
C52 0.0392(9) 0.0389(9) 0.0388(9) -0.0045(7) -0.0155(7) -0.0154(7)
F52 0.0469(5) 0.0503(6) 0.0343(5) -0.0049(4) -0.0136(4) -0.0165(5)
C53 0.0402(9) 0.0480(10) 0.0440(10) -0.0160(8) -0.0087(8) -0.0130(8)
F53 0.0470(6) 0.0704(8) 0.0492(6) -0.0247(5) -0.0059(5) -0.0092(5)
C54 0.0378(9) 0.0430(10) 0.0624(12) -0.0142(9) -0.0182(9) -0.0027(8)
F54 0.0472(7) 0.0639(8) 0.0839(9) -0.0214(7) -0.0248(6) 0.0106(6)
C55 0.0458(10) 0.0438(10) 0.0537(11) -0.0012(8) -0.0273(9) -0.0107(8)
F55 0.0607(7) 0.0597(7) 0.0671(7) 0.0005(6) -0.0393(6) -0.0018(6)
C56 0.0420(9) 0.0365(9) 0.0397(9) -0.0041(7) -0.0163(7) -0.0135(7)
F56 0.0513(6) 0.0460(6) 0.0379(5) -0.0028(4) -0.0205(4) -0.0113(5)

loop_
_atom_type_symbol
_atom_type_description
_atom_type_scat_dispersion_real
_atom_type_scat_dispersion_imag
_atom_type_scat_source
C C 0.0181 0.0091 'International Tables Vol C Tables 4.2.6.8 and 6.1.1.4'
H H 0.0000 0.0000 'International Tables Vol C Tables 4.2.6.8 and 6.1.1.4'
B B 0.0090 0.0039 'International Tables Vol C Tables 4.2.6.8 and 6.1.1.4'
F F 0.0727 0.0534 'International Tables Vol C Tables 4.2.6.8 and 6.1.1.4'
P P 0.2955 0.4335 'International Tables Vol C Tables 4.2.6.8 and 6.1.1.4'

loop_
_geom_angle_atom_site_label_1
_geom_angle_atom_site_label_2
_geom_angle_atom_site_label_3
_geom_angle
_geom_angle_site_symmetry_1
_geom_angle_site_symmetry_3
_geom_angle_publ_flag
C11 P1 C2 115.87(7) . . ?
C11 P1 C21 110.11(7) . . ?
C2 P1 C21 112.44(7) . . ?
C11 P1 B1 104.73(7) . . ?
C2 P1 B1 75.91(7) . . ?
C21 P1 B1 134.20(7) . . ?
C41 B1 C1 114.37(14) . . ?
C41 B1 C51 111.89(13) . . ?
C1 B1 C51 115.81(13) . . ?
C41 B1 P1 122.71(12) . . ?
C1 B1 P1 79.17(9) . . ?
C51 B1 P1 109.45(11) . . ?
C2 C1 C31 123.53(15) . . ?
C2 C1 B1 107.88(14) . . ?
C31 C1 B1 128.38(14) . . ?
C1 C2 C3 129.07(15) . . ?
C1 C2 P1 97.00(11) . . ?
C3 C2 P1 133.88(12) . . ?
C4 C3 C8 117.96(16) . . ?
C4 C3 C2 122.45(16) . . ?
C8 C3 C2 119.59(15) . . ?
C5 C4 C3 120.76(18) . . ?
C5 C4 H4 119.6 . . ?
C3 C4 H4 119.6 . . ?
C6 C5 C4 121.62(18) . . ?
C6 C5 H5 119.2 . . ?
C4 C5 H5 119.2 . . ?
C5 C6 C7 117.73(17) . . ?
C5 C6 C9 121.2(2) . . ?
C7 C6 C9 121.1(2) . . ?
C8 C7 C6 121.24(19) . . ?
C8 C7 H7 119.4 . . ?
C6 C7 H7 119.4 . . ?
C7 C8 C3 120.67(18) . . ?
C7 C8 H8 119.7 . . ?
C3 C8 H8 119.7 . . ?
C6 C9 H9A 109.5 . . ?
C6 C9 H9B 109.5 . . ?
H9A C9 H9B 109.5 . . ?
C6 C9 H9C 109.5 . . ?
H9A C9 H9C 109.5 . . ?
H9B C9 H9C 109.5 . . ?
C12 C11 C16 120.14(15) . . ?
C12 C11 P1 123.82(13) . . ?
C16 C11 P1 115.86(12) . . ?
C13 C12 C11 118.97(16) . . ?
C13 C12 C17 118.52(15) . . ?
C11 C12 C17 122.43(15) . . ?
C14 C13 C12 122.02(17) . . ?
C14 C13 H13 119.0 . . ?
C12 C13 H13 119.0 . . ?
C13 C14 C15 118.05(16) . . ?
C13 C14 C18 120.53(19) . . ?
C15 C14 C18 121.38(19) . . ?
C14 C15 C16 122.48(17) . . ?
C14 C15 H15 118.8 . . ?
C16 C15 H15 118.8 . . ?
C15 C16 C11 118.14(16) . . ?
C15 C16 C19 119.28(16) . . ?
C11 C16 C19 122.44(15) . . ?
C12 C17 H17A 109.5 . . ?
C12 C17 H17B 109.5 . . ?
H17A C17 H17B 109.5 . . ?
C12 C17 H17C 109.5 . . ?
H17A C17 H17C 109.5 . . ?
H17B C17 H17C 109.5 . . ?
C14 C18 H18A 109.5 . . ?
C14 C18 H18B 109.5 . . ?
H18A C18 H18B 109.5 . . ?
C14 C18 H18C 109.5 . . ?
H18A C18 H18C 109.5 . . ?
H18B C18 H18C 109.5 . . ?
C16 C19 H19A 109.5 . . ?
C16 C19 H19B 109.5 . . ?
H19A C19 H19B 109.5 . . ?
C16 C19 H19C 109.5 . . ?
H19A C19 H19C 109.5 . . ?
H19B C19 H19C 109.5 . . ?
C22 C21 C26 118.58(15) . . ?
C22 C21 P1 118.15(12) . . ?
C26 C21 P1 123.27(12) . . ?
C23 C22 C21 119.74(16) . . ?
C23 C22 C27 115.97(15) . . ?
C21 C22 C27 124.21(15) . . ?
C24 C23 C22 122.45(17) . . ?
C24 C23 H23 118.8 . . ?
C22 C23 H23 118.8 . . ?
C23 C24 C25 117.31(16) . . ?
C23 C24 C28 121.79(18) . . ?
C25 C24 C28 120.88(18) . . ?
C24 C25 C26 123.67(17) . . ?
C24 C25 H25 118.2 . . ?
C26 C25 H25 118.2 . . ?
C25 C26 C21 118.19(15) . . ?
C25 C26 C29 114.48(15) . . ?
C21 C26 C29 127.28(15) . . ?
C22 C27 H27A 109.5 . . ?
C22 C27 H27B 109.5 . . ?
H27A C27 H27B 109.5 . . ?
C22 C27 H27C 109.5 . . ?
H27A C27 H27C 109.5 . . ?
H27B C27 H27C 109.5 . . ?
C24 C28 H28A 109.5 . . ?
C24 C28 H28B 109.5 . . ?
H28A C28 H28B 109.5 . . ?
C24 C28 H28C 109.5 . . ?
H28A C28 H28C 109.5 . . ?
H28B C28 H28C 109.5 . . ?
C26 C29 H29A 109.5 . . ?
C26 C29 H29B 109.5 . . ?
H29A C29 H29B 109.5 . . ?
C26 C29 H29C 109.5 . . ?
H29A C29 H29C 109.5 . . ?
H29B C29 H29C 109.5 . . ?
C32 C31 C36 114.67(16) . . ?
C32 C31 C1 121.42(15) . . ?
C36 C31 C1 123.85(16) . . ?
F32 C32 C33 116.67(17) . . ?
F32 C32 C31 120.02(15) . . ?
C33 C32 C31 123.31(18) . . ?
F33 C33 C34 120.38(18) . . ?
F33 C33 C32 120.04(19) . . ?
C34 C33 C32 119.59(19) . . ?
F34 C34 C35 119.8(2) . . ?
F34 C34 C33 121.0(2) . . ?
C35 C34 C33 119.20(18) . . ?
F35 C35 C34 119.99(18) . . ?
F35 C35 C36 119.5(2) . . ?
C34 C35 C36 120.51(19) . . ?
F36 C36 C35 116.72(17) . . ?
F36 C36 C31 120.59(16) . . ?
C35 C36 C31 122.68(18) . . ?
C46 C41 C42 113.47(15) . . ?
C46 C41 B1 127.92(15) . . ?
C42 C41 B1 118.55(15) . . ?
F42 C42 C43 115.90(15) . . ?
F42 C42 C41 119.52(15) . . ?
C43 C42 C41 124.53(16) . . ?
F43 C43 C44 119.97(16) . . ?
F43 C43 C42 120.58(17) . . ?
C44 C43 C42 119.45(17) . . ?
F44 C44 C43 120.55(18) . . ?
F44 C44 C45 120.64(19) . . ?
C43 C44 C45 118.81(17) . . ?
F45 C45 C44 119.54(17) . . ?
F45 C45 C46 120.47(18) . . ?
C44 C45 C46 119.99(17) . . ?
F46 C46 C45 115.89(15) . . ?
F46 C46 C41 120.43(15) . . ?
C45 C46 C41 123.67(17) . . ?
C52 C51 C56 113.10(15) . . ?
C52 C51 B1 123.04(14) . . ?
C56 C51 B1 123.81(14) . . ?
F52 C52 C53 115.02(15) . . ?
F52 C52 C51 120.52(15) . . ?
C53 C52 C51 124.46(16) . . ?
F53 C53 C54 119.60(16) . . ?
F53 C53 C52 120.75(17) . . ?
C54 C53 C52 119.65(16) . . ?
F54 C54 C53 120.60(17) . . ?
F54 C54 C55 120.44(18) . . ?
C53 C54 C55 118.96(16) . . ?
F55 C55 C54 119.66(16) . . ?
F55 C55 C56 120.73(17) . . ?
C54 C55 C56 119.60(17) . . ?
F56 C56 C55 114.85(15) . . ?
F56 C56 C51 120.99(14) . . ?
C55 C56 C51 124.15(16) . . ?

loop_
_geom_bond_atom_site_label_1
_geom_bond_atom_site_label_2
_geom_bond_distance
_geom_bond_site_symmetry_2
_geom_bond_publ_flag
P1 C11 1.8215(16) . ?
P1 C2 1.8265(17) . ?
P1 C21 1.8423(16) . ?
P1 B1 2.0941(18) . ?
B1 C41 1.626(2) . ?
B1 C1 1.634(2) . ?
B1 C51 1.635(2) . ?
C1 C2 1.353(2) . ?
C1 C31 1.489(2) . ?
C2 C3 1.476(2) . ?
C3 C4 1.386(2) . ?
C3 C8 1.401(3) . ?
C4 C5 1.385(3) . ?
C4 H4 0.9400 . ?
C5 C6 1.384(3) . ?
C5 H5 0.9400 . ?
C6 C7 1.390(3) . ?
C6 C9 1.511(3) . ?
C7 C8 1.384(3) . ?
C7 H7 0.9400 . ?
C8 H8 0.9400 . ?
C9 H9A 0.9700 . ?
C9 H9B 0.9700 . ?
C9 H9C 0.9700 . ?
C11 C12 1.402(2) . ?
C11 C16 1.411(2) . ?
C12 C13 1.389(2) . ?
C12 C17 1.498(2) . ?
C13 C14 1.382(3) . ?
C13 H13 0.9400 . ?
C14 C15 1.388(3) . ?
C14 C18 1.507(3) . ?
C15 C16 1.390(2) . ?
C15 H15 0.9400 . ?
C16 C19 1.506(3) . ?
C17 H17A 0.9700 . ?
C17 H17B 0.9700 . ?
C17 H17C 0.9700 . ?
C18 H18A 0.9700 . ?
C18 H18B 0.9700 . ?
C18 H18C 0.9700 . ?
C19 H19A 0.9700 . ?
C19 H19B 0.9700 . ?
C19 H19C 0.9700 . ?
C21 C22 1.418(2) . ?
C21 C26 1.423(2) . ?
C22 C23 1.388(2) . ?
C22 C27 1.508(3) . ?
C23 C24 1.380(3) . ?
C23 H23 0.9400 . ?
C24 C25 1.382(3) . ?
C24 C28 1.510(3) . ?
C25 C26 1.392(2) . ?
C25 H25 0.9400 . ?
C26 C29 1.512(2) . ?
C27 H27A 0.9700 . ?
C27 H27B 0.9700 . ?
C27 H27C 0.9700 . ?
C28 H28A 0.9700 . ?
C28 H28B 0.9700 . ?
C28 H28C 0.9700 . ?
C29 H29A 0.9700 . ?
C29 H29B 0.9700 . ?
C29 H29C 0.9700 . ?
C31 C32 1.389(3) . ?
C31 C36 1.393(2) . ?
C32 F32 1.343(2) . ?
C32 C33 1.377(3) . ?
C33 F33 1.341(2) . ?
C33 C34 1.370(3) . ?
C34 F34 1.336(2) . ?
C34 C35 1.365(3) . ?
C35 F35 1.344(2) . ?
C35 C36 1.371(3) . ?
C36 F36 1.339(2) . ?
C41 C46 1.385(2) . ?
C41 C42 1.387(2) . ?
C42 F42 1.351(2) . ?
C42 C43 1.375(2) . ?
C43 F43 1.345(2) . ?
C43 C44 1.367(3) . ?
C44 F44 1.343(2) . ?
C44 C45 1.373(3) . ?
C45 F45 1.342(2) . ?
C45 C46 1.379(3) . ?
C46 F46 1.348(2) . ?
C51 C52 1.389(2) . ?
C51 C56 1.394(2) . ?
C52 F52 1.353(2) . ?
C52 C53 1.374(2) . ?
C53 F53 1.340(2) . ?
C53 C54 1.372(3) . ?
C54 F54 1.342(2) . ?
C54 C55 1.373(3) . ?
C55 F55 1.343(2) . ?
C55 C56 1.378(3) . ?
C56 F56 1.3490(19) . ?

loop_
_geom_torsion_atom_site_label_1
_geom_torsion_atom_site_label_2
_geom_torsion_atom_site_label_3
_geom_torsion_atom_site_label_4
_geom_torsion
_geom_torsion_site_symmetry_1
_geom_torsion_site_symmetry_2
_geom_torsion_site_symmetry_3
_geom_torsion_site_symmetry_4
_geom_torsion_publ_flag
C11 P1 B1 C41 133.06(13) . . . . ?
C2 P1 B1 C41 -113.42(14) . . . . ?
C21 P1 B1 C41 -5.67(19) . . . . ?
C11 P1 B1 C1 -114.83(9) . . . . ?
C2 P1 B1 C1 -1.31(9) . . . . ?
C21 P1 B1 C1 106.44(11) . . . . ?
C11 P1 B1 C51 -1.10(13) . . . . ?
C2 P1 B1 C51 112.43(12) . . . . ?
C21 P1 B1 C51 -139.83(11) . . . . ?
C41 B1 C1 C2 122.95(15) . . . . ?
C51 B1 C1 C2 -104.70(16) . . . . ?
P1 B1 C1 C2 1.80(12) . . . . ?
C41 B1 C1 C31 -51.8(2) . . . . ?
C51 B1 C1 C31 80.6(2) . . . . ?
P1 B1 C1 C31 -172.92(15) . . . . ?
C31 C1 C2 C3 -4.6(3) . . . . ?
B1 C1 C2 C3 -179.66(15) . . . . ?
C31 C1 C2 P1 172.99(13) . . . . ?
B1 C1 C2 P1 -2.04(13) . . . . ?
C11 P1 C2 C1 101.33(11) . . . . ?
C21 P1 C2 C1 -130.81(11) . . . . ?
B1 P1 C2 C1 1.56(10) . . . . ?
C11 P1 C2 C3 -81.24(17) . . . . ?
C21 P1 C2 C3 46.62(18) . . . . ?
B1 P1 C2 C3 179.00(17) . . . . ?
C1 C2 C3 C4 136.72(19) . . . . ?
P1 C2 C3 C4 -40.0(2) . . . . ?
C1 C2 C3 C8 -42.2(2) . . . . ?
P1 C2 C3 C8 141.10(15) . . . . ?
C8 C3 C4 C5 1.5(3) . . . . ?
C2 C3 C4 C5 -177.42(16) . . . . ?
C3 C4 C5 C6 -1.3(3) . . . . ?
C4 C5 C6 C7 0.5(3) . . . . ?
C4 C5 C6 C9 -178.29(18) . . . . ?
C5 C6 C7 C8 0.1(3) . . . . ?
C9 C6 C7 C8 178.89(19) . . . . ?
C6 C7 C8 C3 0.1(3) . . . . ?
C4 C3 C8 C7 -0.9(3) . . . . ?
C2 C3 C8 C7 178.04(16) . . . . ?
C2 P1 C11 C12 27.96(16) . . . . ?
C21 P1 C11 C12 -101.04(14) . . . . ?
B1 P1 C11 C12 109.19(14) . . . . ?
C2 P1 C11 C16 -147.06(12) . . . . ?
C21 P1 C11 C16 83.93(13) . . . . ?
B1 P1 C11 C16 -65.83(14) . . . . ?
C16 C11 C12 C13 5.1(2) . . . . ?
P1 C11 C12 C13 -169.76(13) . . . . ?
C16 C11 C12 C17 -171.79(16) . . . . ?
P1 C11 C12 C17 13.4(2) . . . . ?
C11 C12 C13 C14 -2.2(3) . . . . ?
C17 C12 C13 C14 174.72(17) . . . . ?
C12 C13 C14 C15 -1.7(3) . . . . ?
C12 C13 C14 C18 -179.30(19) . . . . ?
C13 C14 C15 C16 2.9(3) . . . . ?
C18 C14 C15 C16 -179.50(19) . . . . ?
C14 C15 C16 C11 -0.1(3) . . . . ?
C14 C15 C16 C19 -176.01(17) . . . . ?
C12 C11 C16 C15 -3.9(2) . . . . ?
P1 C11 C16 C15 171.33(13) . . . . ?
C12 C11 C16 C19 171.85(15) . . . . ?
P1 C11 C16 C19 -12.9(2) . . . . ?
C11 P1 C21 C22 -175.18(12) . . . . ?
C2 P1 C21 C22 53.98(14) . . . . ?
B1 P1 C21 C22 -37.98(18) . . . . ?
C11 P1 C21 C26 5.40(16) . . . . ?
C2 P1 C21 C26 -125.45(14) . . . . ?
B1 P1 C21 C26 142.60(13) . . . . ?
C26 C21 C22 C23 -2.6(2) . . . . ?
P1 C21 C22 C23 178.00(13) . . . . ?
C26 C21 C22 C27 173.92(16) . . . . ?
P1 C21 C22 C27 -5.5(2) . . . . ?
C21 C22 C23 C24 1.1(3) . . . . ?
C27 C22 C23 C24 -175.67(17) . . . . ?
C22 C23 C24 C25 0.3(3) . . . . ?
C22 C23 C24 C28 178.44(18) . . . . ?
C23 C24 C25 C26 -0.2(3) . . . . ?
C28 C24 C25 C26 -178.33(17) . . . . ?
C24 C25 C26 C21 -1.3(3) . . . . ?
C24 C25 C26 C29 176.31(16) . . . . ?
C22 C21 C26 C25 2.6(2) . . . . ?
P1 C21 C26 C25 -177.95(12) . . . . ?
C22 C21 C26 C29 -174.66(16) . . . . ?
P1 C21 C26 C29 4.8(2) . . . . ?
C2 C1 C31 C32 -55.4(2) . . . . ?
B1 C1 C31 C32 118.60(19) . . . . ?
C2 C1 C31 C36 127.61(18) . . . . ?
B1 C1 C31 C36 -58.4(2) . . . . ?
C36 C31 C32 F32 177.83(15) . . . . ?
C1 C31 C32 F32 0.6(2) . . . . ?
C36 C31 C32 C33 -1.4(3) . . . . ?
C1 C31 C32 C33 -178.67(17) . . . . ?
F32 C32 C33 F33 0.6(3) . . . . ?
C31 C32 C33 F33 179.85(17) . . . . ?
F32 C32 C33 C34 -179.27(17) . . . . ?
C31 C32 C33 C34 0.0(3) . . . . ?
F33 C33 C34 F34 2.4(3) . . . . ?
C32 C33 C34 F34 -177.72(18) . . . . ?
F33 C33 C34 C35 -178.09(18) . . . . ?
C32 C33 C34 C35 1.8(3) . . . . ?
F34 C34 C35 F35 -2.5(3) . . . . ?
C33 C34 C35 F35 178.01(18) . . . . ?
F34 C34 C35 C36 177.47(18) . . . . ?
C33 C34 C35 C36 -2.0(3) . . . . ?
F35 C35 C36 F36 0.9(3) . . . . ?
C34 C35 C36 F36 -179.01(17) . . . . ?
F35 C35 C36 C31 -179.51(16) . . . . ?
C34 C35 C36 C31 0.5(3) . . . . ?
C32 C31 C36 F36 -179.32(15) . . . . ?
C1 C31 C36 F36 -2.1(3) . . . . ?
C32 C31 C36 C35 1.1(3) . . . . ?
C1 C31 C36 C35 178.34(17) . . . . ?
C1 B1 C41 C46 -111.15(19) . . . . ?
C51 B1 C41 C46 114.66(18) . . . . ?
P1 B1 C41 C46 -18.5(2) . . . . ?
C1 B1 C41 C42 71.86(19) . . . . ?
C51 B1 C41 C42 -62.33(19) . . . . ?
P1 B1 C41 C42 164.48(12) . . . . ?
C46 C41 C42 F42 -176.66(14) . . . . ?
B1 C41 C42 F42 0.7(2) . . . . ?
C46 C41 C42 C43 0.7(2) . . . . ?
B1 C41 C42 C43 178.12(16) . . . . ?
F42 C42 C43 F43 -1.5(2) . . . . ?
C41 C42 C43 F43 -178.96(15) . . . . ?
F42 C42 C43 C44 178.83(16) . . . . ?
C41 C42 C43 C44 1.4(3) . . . . ?
F43 C43 C44 F44 -1.4(3) . . . . ?
C42 C43 C44 F44 178.24(18) . . . . ?
F43 C43 C44 C45 178.90(17) . . . . ?
C42 C43 C44 C45 -1.4(3) . . . . ?
F44 C44 C45 F45 -0.5(3) . . . . ?
C43 C44 C45 F45 179.20(18) . . . . ?
F44 C44 C45 C46 179.78(19) . . . . ?
C43 C44 C45 C46 -0.5(3) . . . . ?
F45 C45 C46 F46 4.2(3) . . . . ?
C44 C45 C46 F46 -176.09(17) . . . . ?
F45 C45 C46 C41 -176.90(17) . . . . ?
C44 C45 C46 C41 2.8(3) . . . . ?
C42 C41 C46 F46 176.08(15) . . . . ?
B1 C41 C46 F46 -1.0(3) . . . . ?
C42 C41 C46 C45 -2.8(3) . . . . ?
B1 C41 C46 C45 -179.93(17) . . . . ?
C41 B1 C51 C52 -24.8(2) . . . . ?
C1 B1 C51 C52 -158.25(15) . . . . ?
P1 B1 C51 C52 114.65(15) . . . . ?
C41 B1 C51 C56 152.51(15) . . . . ?
C1 B1 C51 C56 19.0(2) . . . . ?
P1 B1 C51 C56 -68.07(18) . . . . ?
C56 C51 C52 F52 176.90(14) . . . . ?
B1 C51 C52 F52 -5.6(2) . . . . ?
C56 C51 C52 C53 -2.5(2) . . . . ?
B1 C51 C52 C53 175.02(16) . . . . ?
F52 C52 C53 F53 0.6(2) . . . . ?
C51 C52 C53 F53 -179.99(16) . . . . ?
F52 C52 C53 C54 -179.12(16) . . . . ?
C51 C52 C53 C54 0.3(3) . . . . ?
F53 C53 C54 F54 2.0(3) . . . . ?
C52 C53 C54 F54 -178.33(18) . . . . ?
F53 C53 C54 C55 -178.29(18) . . . . ?
C52 C53 C54 C55 1.4(3) . . . . ?
F54 C54 C55 F55 -0.5(3) . . . . ?
C53 C54 C55 F55 179.80(18) . . . . ?
F54 C54 C55 C56 179.01(18) . . . . ?
C53 C54 C55 C56 -0.7(3) . . . . ?
F55 C55 C56 F56 -1.4(3) . . . . ?
C54 C55 C56 F56 179.18(17) . . . . ?
F55 C55 C56 C51 177.72(16) . . . . ?
C54 C55 C56 C51 -1.8(3) . . . . ?
C52 C51 C56 F56 -177.76(14) . . . . ?
B1 C51 C56 F56 4.7(2) . . . . ?
C52 C51 C56 C55 3.2(3) . . . . ?
B1 C51 C56 C55 -174.29(16) . . . . ?
